data_4133919
loop_
_publ_author_name
'Jin, Shengfei'
'Dang, Hang T.'
'Haug, Graham C.'
'He, Ru'
'Nguyen, Viet D.'
'Nguyen, Vu T.'
'Arman, Hadi D.'
'Schanze, Kirk S.'
'Larionov, Oleg V.'

_publ_section_title
;
 Visible Light-Induced Borylation of C-O, C-N, and C-X Bonds.
;
_journal_issue 3
_journal_name_full 'Journal of the American Chemical Society'
_journal_page_first 1603
_journal_page_last 1613
_journal_paper_doi 10.1021/jacs.9b12519
_journal_volume 142
_journal_year 2020
_chemical_absolute_configuration ad
_chemical_formula_moiety 'C10 H11 B F3 K O5'
_chemical_formula_sum 'C10 H11 B F3 K O5'
_chemical_formula_weight 318.10
_space_group_crystal_system orthorhombic
_space_group_IT_number 29
_space_group_name_Hall 'P 2c -2ac'
_space_group_name_H-M_alt 'P c a 21'
_atom_sites_solution_hydrogens mixed
_atom_sites_solution_primary dual
_audit_creation_date 2019-09-17
_audit_creation_method
;
Olex2 1.2
(compiled 2018.05.29 svn.r3508 for OlexSys, GUI svn.r5506)
;
_cell_angle_alpha 90
_cell_angle_beta 90
_cell_angle_gamma 90
_cell_formula_units_Z 4
_cell_length_a 8.0689(2)
_cell_length_b 19.1049(5)
_cell_length_c 8.6490(2)
_cell_measurement_reflns_used 8600
_cell_measurement_temperature 100(2)
_cell_measurement_theta_max 29.1270
_cell_measurement_theta_min 2.7110
_cell_volume 1333.29(6)
_computing_cell_refinement 'CrysAlisPro 1.171.40.59a (Rigaku OD, 2019)'
_computing_data_collection 'CrysAlisPro 1.171.40.59a (Rigaku OD, 2019)'
_computing_data_reduction 'CrysAlisPro 1.171.40.59a (Rigaku OD, 2019)'
_computing_molecular_graphics 'Olex2 (Dolomanov et al., 2009)'
_computing_publication_material 'Olex2 (Dolomanov et al., 2009)'
_computing_structure_refinement 'ShelXL (Sheldrick, 2015)'
_computing_structure_solution 'ShelXT (Sheldrick, 2015)'
_diffrn_ambient_temperature 100(2)
_diffrn_detector 'CCD plate'
_diffrn_measured_fraction_theta_full 0.998
_diffrn_measured_fraction_theta_max 0.999
_diffrn_measurement_details
;
List of Runs (angles in degrees, time in seconds):

  # Type    Start    End  Width  t~exp~   \w     \q     \k     \f   Frames
--------------------------------------------------------------------------
  1  \w    -85.00  44.00   1.00   20.00    --    4.20 -19.00 -81.00  129
  2  \w    -85.00  35.00   1.00   20.00    --    4.20 -57.00-180.00  120
  3  \w    -97.00  18.00   1.00   20.00    --   -7.70 -38.00  60.00  115
  4  \w    -38.00  51.00   1.00   20.00    --   -7.70  57.00  60.00   89
;
_diffrn_measurement_device 'four-circle diffractometer'
_diffrn_measurement_device_type 'XtaLAB AFC12 (RCD3): Kappa single'
_diffrn_measurement_method '\w scans'
_diffrn_orient_matrix_type 'CrysAlisPro convention (1999,Acta A55,543-557)'
_diffrn_orient_matrix_UB_11 -0.0281886000
_diffrn_orient_matrix_UB_12 0.0529792000
_diffrn_orient_matrix_UB_13 0.0201204000
_diffrn_orient_matrix_UB_21 0.0229177000
_diffrn_orient_matrix_UB_22 0.0690951000
_diffrn_orient_matrix_UB_23 -0.0017863000
_diffrn_orient_matrix_UB_31 -0.0076340000
_diffrn_orient_matrix_UB_32 0.0118727000
_diffrn_orient_matrix_UB_33 -0.0795217000
_diffrn_radiation_monochromator mirror
_diffrn_radiation_probe x-ray
_diffrn_radiation_type MoK\a
_diffrn_radiation_wavelength 0.71073
_diffrn_reflns_av_R_equivalents 0.0271
_diffrn_reflns_av_unetI/netI 0.0161
_diffrn_reflns_Laue_measured_fraction_full 0.998
_diffrn_reflns_Laue_measured_fraction_max 0.999
_diffrn_reflns_limit_h_max 9
_diffrn_reflns_limit_h_min -9
_diffrn_reflns_limit_k_max 22
_diffrn_reflns_limit_k_min -23
_diffrn_reflns_limit_l_max 9
_diffrn_reflns_limit_l_min -10
_diffrn_reflns_number 16422
_diffrn_reflns_point_group_measured_fraction_full 0.971
_diffrn_reflns_point_group_measured_fraction_max 0.967
_diffrn_reflns_theta_full 25.242
_diffrn_reflns_theta_max 25.500
_diffrn_reflns_theta_min 2.740
_diffrn_source 'Rotating-anode X-ray tube'
_diffrn_source_type 'Rigaku (Mo) X-ray Source'
_exptl_absorpt_coefficient_mu 0.449
_exptl_absorpt_correction_T_max 1.00000
_exptl_absorpt_correction_T_min 0.96784
_exptl_absorpt_correction_type multi-scan
_exptl_absorpt_process_details
;
CrysAlisPro 1.171.40.59a (Rigaku Oxford Diffraction, 2019)
Empirical absorption correction using spherical harmonics,
 implemented in SCALE3 ABSPACK scaling algorithm.
;
_exptl_crystal_colour 'clear colourless'
_exptl_crystal_colour_lustre clear
_exptl_crystal_colour_primary colourless
_exptl_crystal_density_diffrn 1.585
_exptl_crystal_description plate
_exptl_crystal_F_000 648
_exptl_crystal_size_max 0.43
_exptl_crystal_size_mid 0.37
_exptl_crystal_size_min 0.07
_refine_diff_density_max 0.247
_refine_diff_density_min -0.250
_refine_diff_density_rms 0.038
_refine_ls_abs_structure_details
;
 Flack x determined using 1034 quotients [(I+)-(I-)]/[(I+)+(I-)]
 (Parsons, Flack and Wagner, Acta Cryst. B69 (2013) 249-259).
;
_refine_ls_abs_structure_Flack -0.002(14)
_refine_ls_extinction_method none
_refine_ls_goodness_of_fit_ref 1.089
_refine_ls_hydrogen_treatment mixed
_refine_ls_matrix_type full
_refine_ls_number_parameters 191
_refine_ls_number_reflns 2404
_refine_ls_number_restraints 1
_refine_ls_restrained_S_all 1.088
_refine_ls_R_factor_all 0.0222
_refine_ls_R_factor_gt 0.0221
_refine_ls_shift/su_max 0.001
_refine_ls_shift/su_mean 0.000
_refine_ls_structure_factor_coef Fsqd
_refine_ls_weighting_details 'w=1/[\s^2^(Fo^2^)+(0.0378P)^2^+0.2000P] where P=(Fo^2^+2Fc^2^)/3'
_refine_ls_weighting_scheme calc
_refine_ls_wR_factor_gt 0.0593
_refine_ls_wR_factor_ref 0.0593
_reflns_Friedel_coverage 0.799
_reflns_Friedel_fraction_full 0.939
_reflns_Friedel_fraction_max 0.930
_reflns_number_gt 2393
_reflns_number_total 2404
_reflns_threshold_expression 'I > 2\s(I)'
_cod_data_source_file cd1917b.cif
_cod_data_source_block cd1917b
_cod_depositor_comments 'Adding full bibliography for 4133912--4133933.cif.'
_cod_database_code 4133919
_shelx_shelxl_version_number 2016/6
_chemical_oxdiff_formula B2K1O4C20H20
_chemical_oxdiff_usercomment HDA568-3
_shelx_space_group_comment
;
The symmetry employed for this shelxl refinement is uniquely defined
by the following loop, which should always be used as a source of
symmetry information in preference to the above space-group names.
They are only intended as comments.
;
_shelx_estimated_absorpt_t_max 0.969
_shelx_estimated_absorpt_t_min 0.830
_reflns_odcompleteness_completeness 99.81
_reflns_odcompleteness_iscentric 1
_reflns_odcompleteness_theta 26.32
_olex2_refinement_description
;
1. Fixed Uiso
 At 1.2 times of:
  All C(H) groups
 At 1.5 times of:
  All C(H,H,H) groups
2.a Aromatic/amide H refined with riding coordinates:
 C6(H6), C2(H2), C3(H3)
2.b Idealised Me refined as rotating group:
 C10(H10A,H10B,H10C), C8(H8A,H8B,H8C)
;
_olex2_exptl_crystal_mounting_method 'nylon loop'
_olex2_submission_special_instructions 'No special instructions were received'
_oxdiff_exptl_absorpt_empirical_details
;
Empirical correction (ABSPACK) includes:
- Absorption correction using spherical harmonics
- Frame scaling
;
_oxdiff_exptl_absorpt_empirical_full_max 1.048
_oxdiff_exptl_absorpt_empirical_full_min 0.954

loop_
_space_group_symop_operation_xyz
'x, y, z'
'-x, -y, z+1/2'
'x+1/2, -y, z'
'-x+1/2, y, z+1/2'

loop_
_atom_site_label
_atom_site_type_symbol
_atom_site_fract_x
_atom_site_fract_y
_atom_site_fract_z
_atom_site_U_iso_or_equiv
_atom_site_adp_type
_atom_site_occupancy
_atom_site_site_symmetry_order
_atom_site_calc_flag
_atom_site_refinement_flags_posn
K1 K 0.25512(6) 0.96095(2) 0.55405(8) 0.01898(14) Uani 1 1 d .
F3 F 0.5460(2) 0.93442(7) 0.15071(18) 0.0281(4) Uani 1 1 d .
F1 F 0.5383(2) 0.95534(7) 0.40900(19) 0.0280(4) Uani 1 1 d .
F2 F 0.78027(15) 0.92843(7) 0.2925(2) 0.0258(3) Uani 1 1 d .
O4 O 0.60109(19) 0.65104(8) 0.69340(19) 0.0178(3) Uani 1 1 d .
O5 O 0.1208(2) 0.89059(9) 0.3081(2) 0.0212(4) Uani 1 1 d .
O1 O 0.4960(2) 0.56670(8) 0.34839(19) 0.0198(4) Uani 1 1 d .
O3 O 0.4796(2) 0.74782(8) 0.7859(2) 0.0234(4) Uani 1 1 d .
O2 O 0.31953(19) 0.60931(7) 0.52653(19) 0.0179(4) Uani 1 1 d .
C4 C 0.4868(3) 0.69046(12) 0.3926(3) 0.0139(5) Uani 1 1 d .
C6 C 0.5654(3) 0.80600(11) 0.4793(3) 0.0136(4) Uani 1 1 d .
H6 H 0.591250 0.837105 0.561494 0.016 Uiso 1 1 calc R
C1 C 0.5691(2) 0.83095(11) 0.3270(3) 0.0141(4) Uani 1 1 d .
C5 C 0.5246(3) 0.73656(11) 0.5136(3) 0.0141(4) Uani 1 1 d .
C7 C 0.4382(3) 0.61561(12) 0.4194(3) 0.0150(5) Uani 1 1 d .
C2 C 0.5307(3) 0.78375(12) 0.2095(3) 0.0172(5) Uani 1 1 d .
H2 H 0.532070 0.799341 0.105246 0.021 Uiso 1 1 calc R
C9 C 0.5298(3) 0.71413(11) 0.6781(3) 0.0140(5) Uani 1 1 d .
C10 C 0.5980(3) 0.62256(13) 0.8484(3) 0.0239(6) Uani 1 1 d .
H10A H 0.641422 0.574665 0.847002 0.036 Uiso 1 1 calc GR
H10B H 0.483709 0.622153 0.886811 0.036 Uiso 1 1 calc GR
H10C H 0.666672 0.651581 0.916392 0.036 Uiso 1 1 calc GR
C8 C 0.2743(3) 0.53761(11) 0.5644(4) 0.0224(5) Uani 1 1 d .
H8A H 0.224739 0.515203 0.473538 0.034 Uiso 1 1 calc GR
H8B H 0.194192 0.537664 0.649500 0.034 Uiso 1 1 calc GR
H8C H 0.373626 0.511654 0.595529 0.034 Uiso 1 1 calc GR
B1 B 0.6095(3) 0.91208(12) 0.2940(3) 0.0142(5) Uani 1 1 d .
C3 C 0.4905(3) 0.71424(12) 0.2410(3) 0.0188(5) Uani 1 1 d .
H3 H 0.465627 0.683102 0.158590 0.023 Uiso 1 1 calc R
H5A H 0.117(4) 0.8471(17) 0.304(4) 0.032(8) Uiso 1 1 d .
H5B H 0.031(5) 0.9042(19) 0.317(5) 0.050(11) Uiso 1 1 d .

loop_
_atom_site_aniso_label
_atom_site_aniso_U_11
_atom_site_aniso_U_22
_atom_site_aniso_U_33
_atom_site_aniso_U_23
_atom_site_aniso_U_13
_atom_site_aniso_U_12
K1 0.0178(2) 0.0215(3) 0.0176(3) -0.0028(2) -0.00174(19) -0.0019(2)
F3 0.0362(9) 0.0225(7) 0.0255(8) 0.0113(6) -0.0141(7) -0.0075(6)
F1 0.0392(9) 0.0135(7) 0.0315(9) -0.0041(6) 0.0173(7) -0.0018(6)
F2 0.0144(6) 0.0212(7) 0.0419(9) 0.0054(7) -0.0006(7) -0.0031(5)
O4 0.0226(8) 0.0150(8) 0.0158(9) 0.0029(6) -0.0002(7) 0.0034(6)
O5 0.0192(8) 0.0152(8) 0.0292(10) -0.0044(8) 0.0001(8) 0.0009(6)
O1 0.0243(8) 0.0128(8) 0.0223(10) -0.0050(6) 0.0019(7) 0.0010(7)
O3 0.0399(10) 0.0157(8) 0.0145(9) -0.0002(8) 0.0025(9) 0.0029(7)
O2 0.0184(7) 0.0117(7) 0.0236(9) -0.0029(6) 0.0040(7) -0.0020(6)
C4 0.0131(10) 0.0136(11) 0.0151(11) -0.0010(9) -0.0011(9) 0.0012(8)
C6 0.0145(10) 0.0126(10) 0.0138(12) -0.0024(9) -0.0008(9) 0.0009(8)
C1 0.0108(9) 0.0143(10) 0.0171(12) 0.0004(9) -0.0001(9) 0.0020(8)
C5 0.0136(10) 0.0141(11) 0.0145(11) -0.0006(9) 0.0013(8) 0.0013(8)
C7 0.0149(10) 0.0162(11) 0.0139(11) -0.0030(9) -0.0029(9) 0.0006(9)
C2 0.0211(11) 0.0189(12) 0.0116(11) -0.0007(10) -0.0003(9) 0.0012(9)
C9 0.0158(11) 0.0111(11) 0.0153(12) -0.0002(9) -0.0001(9) -0.0028(8)
C10 0.0284(12) 0.0229(13) 0.0205(13) 0.0102(10) -0.0016(10) 0.0052(10)
C8 0.0255(12) 0.0136(10) 0.0281(14) 0.0011(10) 0.0056(13) -0.0039(9)
B1 0.0140(11) 0.0145(11) 0.0142(12) 0.0007(11) 0.0003(11) -0.0004(9)
C3 0.0218(12) 0.0186(14) 0.0161(13) -0.0063(9) -0.0016(9) -0.0015(10)

loop_
_atom_type_symbol
_atom_type_description
_atom_type_scat_dispersion_real
_atom_type_scat_dispersion_imag
_atom_type_scat_source
C C 0.0033 0.0016 'International Tables Vol C Tables 4.2.6.8 and 6.1.1.4'
H H 0.0000 0.0000 'International Tables Vol C Tables 4.2.6.8 and 6.1.1.4'
B B 0.0013 0.0007 'International Tables Vol C Tables 4.2.6.8 and 6.1.1.4'
O O 0.0106 0.0060 'International Tables Vol C Tables 4.2.6.8 and 6.1.1.4'
K K 0.2009 0.2494 'International Tables Vol C Tables 4.2.6.8 and 6.1.1.4'
F F 0.0171 0.0103 'International Tables Vol C Tables 4.2.6.8 and 6.1.1.4'

loop_
_geom_angle_atom_site_label_1
_geom_angle_atom_site_label_2
_geom_angle_atom_site_label_3
_geom_angle
_geom_angle_site_symmetry_1
_geom_angle_site_symmetry_3
K1 K1 K1 139.41(2) 3_575 3_475
K1 K1 H5B 134.7(8) 3_575 .
K1 K1 H5B 63.4(8) 3_475 .
F3 K1 K1 35.38(3) 2_675 3_575
F3 K1 K1 107.52(4) 2_675 3_475
F3 K1 K1 36.58(3) 4 3_475
F3 K1 K1 159.59(4) 4 3_575
F3 K1 F3 126.63(5) 4 2_675
F3 K1 F1 70.09(5) 4 3_475
F3 K1 F2 71.46(5) 2_675 3_475
F3 K1 F2 115.17(4) 4 3_475
F3 K1 F2 80.02(5) 4 2_675
F3 K1 F2 46.65(4) 2_675 2_675
F3 K1 O5 89.32(5) 4 4
F3 K1 O5 147.12(6) 2_675 .
F3 K1 O5 77.65(5) 4 .
F3 K1 O5 84.18(6) 2_675 4
F3 K1 B1 104.08(6) 4 2_675
F3 K1 B1 23.59(5) 2_675 2_675
F3 K1 B1 91.58(5) 4 3_475
F3 K1 B1 83.43(6) 2_675 3_475
F3 K1 H5B 65.3(8) 4 .
F3 K1 H5B 148.7(7) 2_675 .
F1 K1 K1 113.89(4) 3_475 3_575
F1 K1 K1 146.69(4) . 3_475
F1 K1 K1 36.18(4) . 3_575
F1 K1 K1 35.04(3) 3_475 3_475
F1 K1 F3 70.02(5) . 2_675
F1 K1 F3 95.23(5) 3_475 2_675
F1 K1 F3 163.35(5) . 4
F1 K1 F1 111.77(6) . 3_475
F1 K1 F2 80.66(5) 3_475 2_675
F1 K1 F2 67.67(4) . 3_475
F1 K1 F2 45.20(4) 3_475 3_475
F1 K1 F2 116.61(4) . 2_675
F1 K1 O5 70.81(5) 3_475 .
F1 K1 O5 87.29(6) . .
F1 K1 O5 153.93(6) 3_475 4
F1 K1 O5 92.59(5) . 4
F1 K1 B1 21.54(5) 3_475 3_475
F1 K1 B1 94.03(5) 3_475 2_675
F1 K1 B1 90.77(6) . 3_475
F1 K1 B1 92.39(6) . 2_675
F1 K1 H5B 100.8(8) . .
F1 K1 H5B 59.5(7) 3_475 .
F2 K1 K1 72.68(3) 3_475 3_575
F2 K1 K1 80.98(3) 2_675 3_575
F2 K1 K1 79.92(3) 3_475 3_475
F2 K1 K1 70.28(3) 2_675 3_475
F2 K1 F2 91.60(4) 2_675 3_475
F2 K1 B1 85.47(5) 2_675 3_475
F2 K1 B1 23.66(5) 3_475 3_475
F2 K1 B1 86.41(6) 3_475 2_675
F2 K1 B1 24.70(5) 2_675 2_675
F2 K1 H5B 77.4(7) 3_475 .
F2 K1 H5B 133.5(8) 2_675 .
O5 K1 K1 120.56(4) 4 3_475
O5 K1 K1 122.76(4) . 3_575
O5 K1 K1 80.16(4) 4 3_575
O5 K1 K1 78.42(4) . 3_475
O5 K1 F2 152.55(5) 4 3_475
O5 K1 F2 80.13(5) 4 2_675
O5 K1 F2 148.35(5) . 2_675
O5 K1 F2 78.11(5) . 3_475
O5 K1 O5 121.46(7) . 4
O5 K1 B1 75.13(6) 4 2_675
O5 K1 B1 163.40(6) . 2_675
O5 K1 B1 165.19(6) 4 3_475
O5 K1 B1 73.09(6) . 3_475
O5 K1 H5B 15.1(8) . .
O5 K1 H5B 126.8(7) 4 .
B1 K1 K1 94.26(4) 3_475 3_575
B1 K1 K1 93.12(4) 2_675 3_475
B1 K1 K1 56.38(4) 3_475 3_475
B1 K1 K1 56.42(4) 2_675 3_575
B1 K1 B1 90.33(6) 2_675 3_475
B1 K1 H5B 153.3(7) 2_675 .
B1 K1 H5B 66.5(7) 3_475 .
K1 F3 K1 108.04(5) 4_554 2_674
B1 F3 K1 132.64(14) . 4_554
B1 F3 K1 106.34(12) . 2_674
K1 F1 K1 108.78(6) . 3_575
B1 F1 K1 114.35(13) . 3_575
B1 F1 K1 135.86(13) . .
K1 F2 K1 90.88(4) 2_674 3_575
B1 F2 K1 94.61(14) . 3_575
B1 F2 K1 94.00(13) . 2_674
C9 O4 C10 114.93(19) . .
K1 O5 K1 103.62(5) . 4_554
K1 O5 H5A 118(3) 4_554 .
K1 O5 H5A 123(3) . .
K1 O5 H5B 105(3) 4_554 .
K1 O5 H5B 97(3) . .
H5A O5 H5B 108(3) . .
C7 O2 C8 114.83(19) . .
C5 C4 C7 122.7(2) . .
C3 C4 C5 119.7(2) . .
C3 C4 C7 117.6(2) . .
C1 C6 H6 119.1 . .
C5 C6 H6 119.1 . .
C5 C6 C1 121.8(2) . .
C6 C1 B1 119.9(2) . .
C2 C1 C6 117.4(2) . .
C2 C1 B1 122.6(2) . .
C4 C5 C9 122.66(19) . .
C6 C5 C4 119.2(2) . .
C6 C5 C9 118.1(2) . .
O1 C7 O2 123.9(2) . .
O1 C7 C4 123.8(2) . .
O2 C7 C4 112.32(18) . .
C1 C2 H2 119.1 . .
C1 C2 C3 121.7(2) . .
C3 C2 H2 119.1 . .
O4 C9 C5 111.43(19) . .
O3 C9 O4 123.3(2) . .
O3 C9 C5 125.3(2) . .
O4 C10 H10A 109.5 . .
O4 C10 H10B 109.5 . .
O4 C10 H10C 109.5 . .
H10A C10 H10B 109.5 . .
H10A C10 H10C 109.5 . .
H10B C10 H10C 109.5 . .
O2 C8 H8A 109.5 . .
O2 C8 H8B 109.5 . .
O2 C8 H8C 109.5 . .
H8A C8 H8B 109.5 . .
H8A C8 H8C 109.5 . .
H8B C8 H8C 109.5 . .
K1 B1 K1 77.81(5) 2_674 3_575
F3 B1 K1 118.46(13) . 3_575
F3 B1 K1 50.07(10) . 2_674
F3 B1 F1 107.12(18) . .
F3 B1 F2 106.3(2) . .
F3 B1 C1 112.00(19) . .
F1 B1 K1 44.11(10) . 3_575
F1 B1 K1 98.28(12) . 2_674
F1 B1 C1 110.82(19) . .
F2 B1 K1 61.73(12) . 3_575
F2 B1 K1 61.31(11) . 2_674
F2 B1 F1 105.84(19) . .
F2 B1 C1 114.33(18) . .
C1 B1 K1 128.28(16) . 3_575
C1 B1 K1 150.13(17) . 2_674
C4 C3 C2 120.1(2) . .
C4 C3 H3 120.0 . .
C2 C3 H3 120.0 . .

loop_
_geom_bond_atom_site_label_1
_geom_bond_atom_site_label_2
_geom_bond_distance
_geom_bond_site_symmetry_2
K1 K1 4.3015(3) 3_475
K1 K1 4.3015(3) 3_575
K1 F3 2.6963(15) 2_675
K1 F3 2.6192(16) 4
K1 F1 2.6821(17) 3_475
K1 F1 2.6087(16) .
K1 F2 2.9670(16) 2_675
K1 F2 3.1021(17) 3_475
K1 O5 2.7398(19) .
K1 O5 2.763(2) 4
K1 B1 3.374(3) 2_675
K1 B1 3.511(3) 3_475
K1 H5B 2.94(4) .
F3 B1 1.407(3) .
F1 B1 1.415(3) .
F2 B1 1.413(3) .
O4 C9 1.342(3) .
O4 C10 1.447(3) .
O5 H5A 0.83(3) .
O5 H5B 0.77(4) .
O1 C7 1.212(3) .
O3 C9 1.203(3) .
O2 C7 1.338(3) .
O2 C8 1.455(3) .
C4 C5 1.402(3) .
C4 C7 1.501(3) .
C4 C3 1.388(3) .
C6 H6 0.9500 .
C6 C1 1.401(3) .
C6 C5 1.399(3) .
C1 C2 1.393(3) .
C1 B1 1.609(3) .
C5 C9 1.486(3) .
C2 H2 0.9500 .
C2 C3 1.394(3) .
C10 H10A 0.9800 .
C10 H10B 0.9800 .
C10 H10C 0.9800 .
C8 H8A 0.9800 .
C8 H8B 0.9800 .
C8 H8C 0.9800 .
C3 H3 0.9500 .
